data_2016145
loop_
_publ_author_name
'J. Suresh'
'R. Suresh Kumar'
'S. Perumal'
'S. Natarajan'

_publ_section_title
;1'-Methylcyclooctane-1-spiro-3'-pyrrolidine-2'-spiro-3''-indoline-2,2''-dione
 and
 1,1'-dimethylpiperidine-3-spiro-3'-pyrrolidine-2'-spiro-3''-indoline-2'',4-dione
;
_journal_coeditor_code GA3060
_journal_issue 9
_journal_name_full 'Acta Crystallographica Section C'
_journal_page_first o538
_journal_page_last o542
_journal_paper_doi 10.1107/S0108270107035779
_journal_volume 63
_journal_year 2007
_chemical_formula_iupac 'C19 H24 N2 O2'
_chemical_formula_moiety 'C19 H24 N2 O2'
_chemical_formula_sum 'C19 H24 N2 O2'
_chemical_formula_weight 312.40
_chemical_name_systematic
;
1'-Methyl-2'',3''-dihydrocyclooctane-1-spiro-3'-pyrrolidine-2'-spiro-3''-
1H-indole-2,2''-dione
;
_space_group_IT_number 14
_symmetry_cell_setting monoclinic
_symmetry_space_group_name_Hall '-P 2ybc'
_symmetry_space_group_name_H-M 'P 1 21/c 1'
_atom_sites_solution_hydrogens geom
_atom_sites_solution_primary direct
_atom_sites_solution_secondary difmap
_audit_creation_method SHELXL97
_cell_angle_alpha 90.00
_cell_angle_beta 96.580(5)
_cell_angle_gamma 90.00
_cell_formula_units_Z 8
_cell_length_a 29.0670(11)
_cell_length_b 11.2560(9)
_cell_length_c 10.1480(7)
_cell_measurement_reflns_used 25
_cell_measurement_temperature 293(2)
_cell_measurement_theta_max 25
_cell_measurement_theta_min 2
_cell_volume 3298.3(4)
_computing_cell_refinement 'CAD-4 EXPRESS'
_computing_data_collection 'CAD-4 EXPRESS (Enraf--Nonius, 1994)'
_computing_data_reduction 'XCAD4 (Harms & Wocadlo, 1996)'
_computing_molecular_graphics 'PLATON (Spek, 2003)'
_computing_publication_material SHELXL97
_computing_structure_refinement 'SHELXL97 (Sheldrick, 1997)'
_computing_structure_solution 'SHELXS97 (Sheldrick, 1990)'
_diffrn_ambient_temperature 293(2)
_diffrn_measured_fraction_theta_full 0.998
_diffrn_measured_fraction_theta_max 0.998
_diffrn_measurement_device_type 'Nonius MACH3 four-circle'
_diffrn_measurement_method \w
_diffrn_radiation_monochromator graphite
_diffrn_radiation_source 'fine-focus sealed tube'
_diffrn_radiation_type MoK\a
_diffrn_radiation_wavelength 0.71069
_diffrn_reflns_av_R_equivalents 0.0420
_diffrn_reflns_av_sigmaI/netI 0.0664
_diffrn_reflns_limit_h_max 34
_diffrn_reflns_limit_h_min -34
_diffrn_reflns_limit_k_max 13
_diffrn_reflns_limit_k_min -1
_diffrn_reflns_limit_l_max 12
_diffrn_reflns_limit_l_min 0
_diffrn_reflns_number 6828
_diffrn_reflns_theta_full 25
_diffrn_reflns_theta_max 24.99
_diffrn_reflns_theta_min 2.12
_diffrn_standards_decay_% 0
_diffrn_standards_interval_time 60
_diffrn_standards_number 3
_exptl_absorpt_coefficient_mu 0.082
_exptl_absorpt_correction_T_max 0.985
_exptl_absorpt_correction_T_min 0.982
_exptl_absorpt_correction_type psi-scan
_exptl_absorpt_process_details '(North <i>et al.</i>,  1968)'
_exptl_crystal_colour colourless
_exptl_crystal_density_diffrn 1.258
_exptl_crystal_density_method 'not measured'
_exptl_crystal_description block
_exptl_crystal_F_000 1344
_exptl_crystal_size_max 0.19
_exptl_crystal_size_mid 0.15
_exptl_crystal_size_min 0.11
_refine_diff_density_max 0.191
_refine_diff_density_min -0.177
_refine_ls_extinction_coef 0.0028(4)
_refine_ls_extinction_expression Fc^*^=kFc[1+0.001xFc^2^\l^3^/sin(2\q)]^-1/4^
_refine_ls_extinction_method 'SHELXL97 (Sheldrick, 1997)'
_refine_ls_goodness_of_fit_ref 1.002
_refine_ls_hydrogen_treatment mixed
_refine_ls_matrix_type full
_refine_ls_number_parameters 450
_refine_ls_number_reflns 5781
_refine_ls_number_restraints 0
_refine_ls_restrained_S_all 1.002
_refine_ls_R_factor_all 0.1215
_refine_ls_R_factor_gt 0.0426
_refine_ls_shift/su_max 0.000
_refine_ls_shift/su_mean 0.000
_refine_ls_structure_factor_coef Fsqd
_refine_ls_weighting_details 'calc w = 1/[\s^2^(Fo^2^)+(0.0460P)^2^+0.6618P] where P=(Fo^2^+2Fc^2^)/3'
_refine_ls_weighting_scheme calc
_refine_ls_wR_factor_gt 0.0928
_refine_ls_wR_factor_ref 0.1195
_reflns_number_gt 3081
_reflns_number_total 5781
_reflns_threshold_expression I>2\s(I)
_cod_data_source_file ga3060.cif
_cod_data_source_block I
_cod_original_sg_symbol_H-M 'P 21/c'
_cod_database_code 2016145
_cod_database_fobs_code 2016145

loop_
_symmetry_equiv_pos_as_xyz
'x, y, z'
'-x, y+1/2, -z+1/2'
'-x, -y, -z'
'x, -y-1/2, z-1/2'

loop_
_atom_site_type_symbol
_atom_site_label
_atom_site_fract_x
_atom_site_fract_y
_atom_site_fract_z
_atom_site_U_iso_or_equiv
_atom_site_adp_type
_atom_site_calc_flag
_atom_site_refinement_flags
_atom_site_occupancy
C C2 0.33752(10) 0.4598(2) 0.4525(2) 0.0535(7) Uani d . 1
H H2A 0.3083 0.4852 0.4050 0.064 Uiso calc R 1
H H2B 0.3495 0.3939 0.4051 0.064 Uiso calc R 1
C C3 0.37209(9) 0.5621(2) 0.4662(2) 0.0464(7) Uani d . 1
H H3A 0.3576 0.6348 0.4309 0.056 Uiso calc R 1
H H3B 0.3983 0.5447 0.4183 0.056 Uiso calc R 1
C C4 0.38799(8) 0.5756(2) 0.6160(2) 0.0334(6) Uani d . 1
C C5 0.34430(8) 0.5247(2) 0.6762(2) 0.0352(6) Uani d . 1
C C6 0.28733(9) 0.3670(3) 0.6032(3) 0.0598(8) Uani d . 1
H H6A 0.2623 0.4207 0.5769 0.090 Uiso calc R 1
H H6B 0.2866 0.3446 0.6942 0.090 Uiso calc R 1
H H6C 0.2841 0.2974 0.5482 0.090 Uiso calc R 1
C C7 0.34906(8) 0.4895(2) 0.8204(2) 0.0352(6) Uani d . 1
C C8 0.37167(9) 0.3939(2) 0.8848(3) 0.0455(6) Uani d . 1
H H8 0.3888 0.3416 0.8389 0.055 Uiso calc R 1
C C9 0.36836(10) 0.3772(3) 1.0185(3) 0.0599(8) Uani d . 1
H H9 0.3836 0.3140 1.0635 0.072 Uiso calc R 1
C C10 0.34236(12) 0.4545(3) 1.0847(3) 0.0682(9) Uani d . 1
H H10 0.3411 0.4437 1.1751 0.082 Uiso calc R 1
C C11 0.31815(10) 0.5477(3) 1.0213(3) 0.0578(8) Uani d . 1
H H11 0.3001 0.5982 1.0666 0.069 Uiso calc R 1
C C12 0.32182(9) 0.5626(2) 0.8884(2) 0.0405(6) Uani d . 1
C C13 0.30682(8) 0.6235(2) 0.6733(3) 0.0400(6) Uani d . 1
C C14 0.42876(8) 0.4914(2) 0.6566(2) 0.0362(6) Uani d . 1
C C15 0.46100(9) 0.5123(3) 0.7829(3) 0.0424(6) Uani d . 1
C C16 0.50861(9) 0.5584(2) 0.7552(3) 0.0559(8) Uani d . 1
H H16A 0.5295 0.5530 0.8367 0.067 Uiso calc R 1
H H16B 0.5204 0.5060 0.6911 0.067 Uiso calc R 1
C C17 0.51004(9) 0.6849(3) 0.7037(3) 0.0574(8) Uani d . 1
H H17A 0.5420 0.7051 0.6949 0.069 Uiso calc R 1
H H17B 0.4995 0.7378 0.7694 0.069 Uiso calc R 1
C C18 0.48096(9) 0.7082(3) 0.5705(3) 0.0552(8) Uani d . 1
H H18A 0.4988 0.7583 0.5173 0.066 Uiso calc R 1
H H18B 0.4759 0.6331 0.5243 0.066 Uiso calc R 1
C C19 0.43398(9) 0.7670(2) 0.5781(3) 0.0502(7) Uani d . 1
H H19A 0.4395 0.8455 0.6159 0.060 Uiso calc R 1
H H19B 0.4192 0.7775 0.4882 0.060 Uiso calc R 1
C C20 0.39965(9) 0.7038(2) 0.6571(3) 0.0368(6) Uani d . 1
C C22 0.16927(11) 0.4916(3) 0.0569(3) 0.0680(9) Uani d . 1
H H22A 0.1598 0.4307 -0.0083 0.082 Uiso calc R 1
H H22B 0.1989 0.5237 0.0386 0.082 Uiso calc R 1
C C23 0.13306(10) 0.5894(3) 0.0529(2) 0.0546(7) Uani d . 1
H H23A 0.1081 0.5740 -0.0169 0.066 Uiso calc R 1
H H23B 0.1468 0.6657 0.0362 0.066 Uiso calc R 1
C C24 0.11470(8) 0.5895(2) 0.1891(2) 0.0368(6) Uani d . 1
C C25 0.15684(8) 0.5308(2) 0.2797(2) 0.0376(6) Uani d . 1
C C26 0.21582(10) 0.3821(3) 0.2335(3) 0.0735(10) Uani d . 1
H H26A 0.2204 0.3191 0.1727 0.110 Uiso calc R 1
H H26B 0.2146 0.3498 0.3205 0.110 Uiso calc R 1
H H26C 0.2410 0.4375 0.2358 0.110 Uiso calc R 1
C C27 0.14760(8) 0.4771(2) 0.4104(2) 0.0350(6) Uani d . 1
C C28 0.12501(9) 0.3740(2) 0.4387(3) 0.0460(7) Uani d . 1
H H28 0.1112 0.3264 0.3704 0.055 Uiso calc R 1
C C29 0.12322(10) 0.3422(3) 0.5700(3) 0.0589(8) Uani d . 1
H H29 0.1075 0.2737 0.5901 0.071 Uiso calc R 1
C C30 0.14457(10) 0.4118(3) 0.6707(3) 0.0609(8) Uani d . 1
H H30 0.1425 0.3904 0.7583 0.073 Uiso calc R 1
C C31 0.16890(9) 0.5123(2) 0.6443(2) 0.0506(7) Uani d . 1
H H31 0.1838 0.5581 0.7125 0.061 Uiso calc R 1
C C32 0.17033(8) 0.5424(2) 0.5139(2) 0.0362(6) Uani d . 1
C C33 0.19325(8) 0.6283(2) 0.3278(3) 0.0437(6) Uani d . 1
C C34 0.07330(8) 0.5043(2) 0.1890(2) 0.0380(6) Uani d . 1
C C35 0.03992(9) 0.5158(3) 0.2925(3) 0.0432(6) Uani d . 1
C C36 -0.00732(9) 0.5636(2) 0.2341(3) 0.0552(8) Uani d . 1
H H36A -0.0182 0.5164 0.1569 0.066 Uiso calc R 1
H H36B -0.0290 0.5524 0.2990 0.066 Uiso calc R 1
C C37 -0.00825(9) 0.6934(2) 0.1938(3) 0.0577(8) Uani d . 1
H H37A 0.0014 0.7407 0.2720 0.069 Uiso calc R 1
H H37B -0.0400 0.7149 0.1633 0.069 Uiso calc R 1
C C38 0.02181(9) 0.7270(2) 0.0864(3) 0.0536(7) Uani d . 1
H H38A 0.0046 0.7822 0.0261 0.064 Uiso calc R 1
H H38B 0.0273 0.6561 0.0362 0.064 Uiso calc R 1
C C39 0.06856(9) 0.7831(2) 0.1344(3) 0.0535(7) Uani d . 1
H H39A 0.0843 0.7992 0.0571 0.064 Uiso calc R 1
H H39B 0.0627 0.8591 0.1742 0.064 Uiso calc R 1
C C40 0.10197(10) 0.7142(2) 0.2333(3) 0.0423(6) Uani d . 1
N N11 0.33136(7) 0.42519(18) 0.5882(2) 0.0416(5) Uani d . 1
N N12 0.29815(7) 0.64376(18) 0.7994(2) 0.0485(6) Uani d . 1
H H12 0.2804 0.6993 0.8224 0.058 Uiso calc R 1
N N21 0.17267(7) 0.44277(19) 0.1903(2) 0.0486(6) Uani d . 1
N N22 0.19552(7) 0.63443(18) 0.4617(2) 0.0448(5) Uani d . 1
H H22 0.2106 0.6881 0.5091 0.054 Uiso calc R 1
O O11 0.28791(6) 0.67341(16) 0.57406(19) 0.0533(5) Uani d . 1
O O12 0.43616(6) 0.40761(16) 0.58697(18) 0.0547(5) Uani d . 1
O O21 0.21585(6) 0.68809(18) 0.25862(19) 0.0653(6) Uani d . 1
O O22 0.06641(6) 0.42817(16) 0.10462(18) 0.0561(5) Uani d . 1
H H20A 0.4097(7) 0.7079(18) 0.751(2) 0.031(6) Uiso d . 1
H H15B 0.4650(8) 0.436(2) 0.825(2) 0.044(7) Uiso d . 1
H H15A 0.4464(8) 0.567(2) 0.844(2) 0.042(7) Uiso d . 1
H H20B 0.3714(9) 0.752(2) 0.646(2) 0.050(7) Uiso d . 1
H H40A 0.0893(7) 0.7105(19) 0.319(2) 0.037(6) Uiso d . 1
H H40B 0.1303(9) 0.760(2) 0.248(2) 0.046(7) Uiso d . 1
H H35B 0.0349(8) 0.437(2) 0.321(2) 0.043(7) Uiso d . 1
H H35A 0.0531(8) 0.567(2) 0.370(2) 0.051(7) Uiso d . 1

loop_
_atom_site_aniso_label
_atom_site_aniso_U_11
_atom_site_aniso_U_22
_atom_site_aniso_U_33
_atom_site_aniso_U_12
_atom_site_aniso_U_13
_atom_site_aniso_U_23
C2 0.0560(18) 0.0619(19) 0.0408(16) -0.0044(15) -0.0026(13) -0.0072(14)
C3 0.0482(16) 0.0576(17) 0.0333(14) -0.0006(14) 0.0044(12) 0.0002(12)
C4 0.0336(14) 0.0383(14) 0.0285(12) 0.0014(11) 0.0043(10) 0.0014(10)
C5 0.0351(14) 0.0335(14) 0.0371(13) 0.0029(11) 0.0043(10) -0.0033(11)
C6 0.0450(17) 0.0582(19) 0.076(2) -0.0124(15) 0.0068(15) -0.0102(16)
C7 0.0340(14) 0.0344(13) 0.0381(13) -0.0034(11) 0.0086(10) -0.0005(11)
C8 0.0437(16) 0.0451(16) 0.0490(16) -0.0004(13) 0.0109(12) 0.0038(13)
C9 0.069(2) 0.0571(19) 0.0531(19) -0.0070(16) 0.0030(15) 0.0162(15)
C10 0.092(3) 0.074(2) 0.0402(17) -0.021(2) 0.0157(17) 0.0047(17)
C11 0.071(2) 0.0552(19) 0.0515(18) -0.0098(16) 0.0265(15) -0.0126(15)
C12 0.0432(15) 0.0356(14) 0.0445(15) -0.0070(12) 0.0123(12) -0.0026(12)
C13 0.0296(13) 0.0363(14) 0.0536(17) -0.0027(11) 0.0030(12) 0.0001(13)
C14 0.0341(14) 0.0349(14) 0.0410(14) -0.0002(11) 0.0105(11) -0.0030(12)
C15 0.0431(16) 0.0360(15) 0.0470(16) 0.0047(13) 0.0005(12) 0.0013(14)
C16 0.0385(17) 0.0573(19) 0.0701(19) -0.0008(14) -0.0017(14) -0.0084(15)
C17 0.0419(16) 0.0592(19) 0.071(2) -0.0121(14) 0.0063(14) -0.0033(16)
C18 0.0554(18) 0.0599(19) 0.0533(18) -0.0151(15) 0.0188(14) -0.0003(15)
C19 0.0568(18) 0.0452(16) 0.0489(16) -0.0097(14) 0.0068(13) 0.0077(13)
C20 0.0403(15) 0.0332(14) 0.0370(16) 0.0033(12) 0.0040(12) 0.0030(11)
C22 0.068(2) 0.090(2) 0.0484(18) 0.0082(19) 0.0163(15) -0.0036(17)
C23 0.0588(18) 0.0636(19) 0.0418(16) -0.0045(15) 0.0070(13) 0.0040(14)
C24 0.0391(15) 0.0384(14) 0.0320(13) -0.0037(11) 0.0000(11) 0.0003(11)
C25 0.0338(14) 0.0401(14) 0.0383(14) -0.0023(11) 0.0014(11) -0.0013(11)
C26 0.0516(19) 0.086(2) 0.082(2) 0.0237(18) 0.0048(16) -0.0161(19)
C27 0.0283(13) 0.0321(13) 0.0436(14) 0.0020(11) -0.0001(11) 0.0016(11)
C28 0.0463(16) 0.0368(15) 0.0526(17) -0.0033(13) -0.0043(13) 0.0042(13)
C29 0.0622(19) 0.0495(18) 0.065(2) -0.0055(15) 0.0052(15) 0.0218(15)
C30 0.068(2) 0.066(2) 0.0482(18) 0.0033(17) 0.0035(15) 0.0189(16)
C31 0.0556(18) 0.0521(17) 0.0420(16) 0.0043(15) -0.0040(13) -0.0027(13)
C32 0.0315(13) 0.0340(14) 0.0420(15) 0.0021(11) -0.0008(11) 0.0006(11)
C33 0.0319(14) 0.0444(16) 0.0541(18) -0.0046(12) 0.0014(12) 0.0055(13)
C34 0.0370(14) 0.0316(14) 0.0425(14) 0.0045(11) -0.0070(11) -0.0003(12)
C35 0.0400(15) 0.0332(15) 0.0563(17) -0.0040(12) 0.0051(13) -0.0002(14)
C36 0.0398(16) 0.0499(18) 0.076(2) 0.0044(13) 0.0053(14) -0.0007(15)
C37 0.0488(18) 0.0513(18) 0.071(2) 0.0131(14) -0.0004(15) 0.0005(15)
C38 0.0593(18) 0.0465(16) 0.0511(17) 0.0121(14) -0.0103(14) 0.0031(13)
C39 0.0656(19) 0.0393(15) 0.0545(17) 0.0041(14) 0.0020(14) 0.0091(13)
C40 0.0471(17) 0.0349(15) 0.0440(17) -0.0074(13) 0.0007(13) 0.0008(12)
N11 0.0387(12) 0.0435(12) 0.0419(12) -0.0039(10) 0.0019(9) -0.0063(10)
N12 0.0462(13) 0.0419(13) 0.0605(15) 0.0075(11) 0.0199(11) -0.0069(11)
N21 0.0402(13) 0.0571(14) 0.0480(13) 0.0096(11) 0.0028(10) -0.0084(11)
N22 0.0414(13) 0.0432(13) 0.0475(14) -0.0117(10) -0.0053(10) -0.0029(10)
O11 0.0410(10) 0.0515(12) 0.0646(13) 0.0060(9) -0.0059(9) 0.0097(10)
O12 0.0503(12) 0.0500(12) 0.0639(12) 0.0069(9) 0.0067(9) -0.0222(10)
O21 0.0534(12) 0.0758(15) 0.0666(13) -0.0281(11) 0.0069(10) 0.0133(11)
O22 0.0519(12) 0.0473(12) 0.0664(13) -0.0010(9) -0.0051(9) -0.0228(10)

loop_
_atom_type_symbol
_atom_type_description
_atom_type_scat_dispersion_real
_atom_type_scat_dispersion_imag
_atom_type_scat_source
C C 0.0033 0.0016 'International Tables Vol C Tables 4.2.6.8 and 6.1.1.4'
H H 0.0000 0.0000 'International Tables Vol C Tables 4.2.6.8 and 6.1.1.4'
N N 0.0061 0.0033 'International Tables Vol C Tables 4.2.6.8 and 6.1.1.4'
O O 0.0106 0.0060 'International Tables Vol C Tables 4.2.6.8 and 6.1.1.4'

loop_
_geom_angle_atom_site_label_1
_geom_angle_atom_site_label_2
_geom_angle_atom_site_label_3
_geom_angle
_geom_angle_publ_flag
N11 C2 C3 105.44(19) ?
N11 C2 H2A 110.7 ?
C3 C2 H2A 110.7 ?
N11 C2 H2B 110.7 ?
C3 C2 H2B 110.7 ?
H2A C2 H2B 108.8 ?
C2 C3 C4 106.48(19) ?
C2 C3 H3A 110.4 ?
C4 C3 H3A 110.4 ?
C2 C3 H3B 110.4 ?
C4 C3 H3B 110.4 ?
H3A C3 H3B 108.6 ?
C20 C4 C14 111.68(19) ?
C20 C4 C3 113.1(2) ?
C14 C4 C3 109.74(19) ?
C20 C4 C5 113.56(18) ?
C14 C4 C5 107.59(18) ?
C3 C4 C5 100.49(18) ?
N11 C5 C7 112.43(19) ?
N11 C5 C13 114.07(19) ?
C7 C5 C13 101.13(18) ?
N11 C5 C4 101.80(17) ?
C7 C5 C4 118.89(19) ?
C13 C5 C4 109.04(18) ?
N11 C6 H6A 109.5 ?
N11 C6 H6B 109.5 ?
H6A C6 H6B 109.5 ?
N11 C6 H6C 109.5 ?
H6A C6 H6C 109.5 ?
H6B C6 H6C 109.5 ?
C12 C7 C8 119.7(2) y
C12 C7 C5 109.5(2) ?
C8 C7 C5 130.5(2) ?
C9 C8 C7 119.1(2) ?
C9 C8 H8 120.5 ?
C7 C8 H8 120.5 ?
C10 C9 C8 119.8(3) ?
C10 C9 H9 120.1 ?
C8 C9 H9 120.1 ?
C9 C10 C11 122.1(3) y
C9 C10 H10 118.9 ?
C11 C10 H10 118.9 ?
C12 C11 C10 117.2(3) y
C12 C11 H11 121.4 ?
C10 C11 H11 121.4 ?
C11 C12 C7 122.0(3) y
C11 C12 N12 128.4(2) ?
C7 C12 N12 109.4(2) ?
O11 C13 N12 125.8(2) ?
O11 C13 C5 126.2(2) ?
N12 C13 C5 108.0(2) ?
O12 C14 C15 118.7(2) ?
O12 C14 C4 120.4(2) ?
C15 C14 C4 120.9(2) ?
C14 C15 C16 112.4(2) ?
C14 C15 H15B 105.4(14) ?
C16 C15 H15B 108.6(14) ?
C14 C15 H15A 110.6(13) ?
C16 C15 H15A 111.2(13) ?
H15B C15 H15A 108.4(19) ?
C17 C16 C15 116.2(2) ?
C17 C16 H16A 108.2 ?
C15 C16 H16A 108.2 ?
C17 C16 H16B 108.2 ?
C15 C16 H16B 108.2 ?
H16A C16 H16B 107.4 ?
C16 C17 C18 115.5(2) ?
C16 C17 H17A 108.4 ?
C18 C17 H17A 108.4 ?
C16 C17 H17B 108.4 ?
C18 C17 H17B 108.4 ?
H17A C17 H17B 107.5 ?
C19 C18 C17 115.8(2) ?
C19 C18 H18A 108.3 ?
C17 C18 H18A 108.3 ?
C19 C18 H18B 108.3 ?
C17 C18 H18B 108.3 ?
H18A C18 H18B 107.4 ?
C20 C19 C18 117.9(2) ?
C20 C19 H19A 107.8 ?
C18 C19 H19A 107.8 ?
C20 C19 H19B 107.8 ?
C18 C19 H19B 107.8 ?
H19A C19 H19B 107.2 ?
C19 C20 C4 115.8(2) ?
C19 C20 H20A 110.8(12) ?
C4 C20 H20A 110.2(13) ?
C19 C20 H20B 105.9(14) ?
C4 C20 H20B 109.6(14) ?
H20A C20 H20B 103.6(18) ?
N21 C22 C23 105.8(2) ?
N21 C22 H22A 110.6 ?
C23 C22 H22A 110.6 ?
N21 C22 H22B 110.6 ?
C23 C22 H22B 110.6 ?
H22A C22 H22B 108.7 ?
C22 C23 C24 106.7(2) ?
C22 C23 H23A 110.4 ?
C24 C23 H23A 110.4 ?
C22 C23 H23B 110.4 ?
C24 C23 H23B 110.4 ?
H23A C23 H23B 108.6 ?
C40 C24 C23 112.6(2) ?
C40 C24 C34 110.9(2) ?
C23 C24 C34 110.5(2) ?
C40 C24 C25 114.07(19) ?
C23 C24 C25 101.28(19) ?
C34 C24 C25 107.03(18) ?
N21 C25 C27 112.1(2) ?
N21 C25 C33 115.0(2) ?
C27 C25 C33 100.87(19) ?
N21 C25 C24 101.60(18) ?
C27 C25 C24 118.15(19) ?
C33 C25 C24 109.77(19) ?
N21 C26 H26A 109.5 ?
N21 C26 H26B 109.5 ?
H26A C26 H26B 109.5 ?
N21 C26 H26C 109.5 ?
H26A C26 H26C 109.5 ?
H26B C26 H26C 109.5 ?
C28 C27 C32 119.1(2) y
C28 C27 C25 131.0(2) ?
C32 C27 C25 109.6(2) ?
C27 C28 C29 119.2(2) ?
C27 C28 H28 120.4 ?
C29 C28 H28 120.4 ?
C30 C29 C28 120.2(3) ?
C30 C29 H29 119.9 ?
C28 C29 H29 119.9 ?
C31 C30 C29 121.4(3) y
C31 C30 H30 119.3 ?
C29 C30 H30 119.3 ?
C32 C31 C30 117.6(3) y
C32 C31 H31 121.2 ?
C30 C31 H31 121.2 ?
C31 C32 C27 122.4(2) y
C31 C32 N22 128.4(2) ?
C27 C32 N22 109.2(2) ?
O21 C33 N22 125.7(2) ?
O21 C33 C25 126.7(2) ?
N22 C33 C25 107.6(2) ?
O22 C34 C35 118.9(2) ?
O22 C34 C24 120.5(2) ?
C35 C34 C24 120.6(2) ?
C34 C35 C36 112.3(2) ?
C34 C35 H35B 105.3(14) ?
C36 C35 H35B 106.6(14) ?
C34 C35 H35A 111.8(13) ?
C36 C35 H35A 110.1(14) ?
H35B C35 H35A 111(2) ?
C37 C36 C35 115.5(2) ?
C37 C36 H36A 108.4 ?
C35 C36 H36A 108.4 ?
C37 C36 H36B 108.4 ?
C35 C36 H36B 108.4 ?
H36A C36 H36B 107.5 ?
C36 C37 C38 116.1(2) ?
C36 C37 H37A 108.3 ?
C38 C37 H37A 108.3 ?
C36 C37 H37B 108.3 ?
C38 C37 H37B 108.3 ?
H37A C37 H37B 107.4 ?
C37 C38 C39 116.0(2) ?
C37 C38 H38A 108.3 ?
C39 C38 H38A 108.3 ?
C37 C38 H38B 108.3 ?
C39 C38 H38B 108.3 ?
H38A C38 H38B 107.4 ?
C40 C39 C38 118.4(2) ?
C40 C39 H39A 107.7 ?
C38 C39 H39A 107.7 ?
C40 C39 H39B 107.7 ?
C38 C39 H39B 107.7 ?
H39A C39 H39B 107.1 ?
C39 C40 C24 115.5(2) ?
C39 C40 H40A 109.2(13) ?
C24 C40 H40A 110.4(13) ?
C39 C40 H40B 107.1(14) ?
C24 C40 H40B 107.6(14) ?
H40A C40 H40B 106.6(19) ?
C5 N11 C6 116.7(2) y
C5 N11 C2 108.78(19) y
C6 N11 C2 114.9(2) y
C13 N12 C12 111.5(2) ?
C13 N12 H12 124.2 ?
C12 N12 H12 124.2 ?
C26 N21 C25 117.2(2) y
C26 N21 C22 115.0(2) y
C25 N21 C22 109.3(2) y
C33 N22 C32 111.9(2) ?
C33 N22 H22 124.0 ?
C32 N22 H22 124.0 ?

loop_
_geom_bond_atom_site_label_1
_geom_bond_atom_site_label_2
_geom_bond_distance
_geom_bond_publ_flag
C2 N11 1.462(3) y
C2 C3 1.524(3) ?
C2 H2A 0.9700 ?
C2 H2B 0.9700 ?
C3 C4 1.545(3) ?
C3 H3A 0.9700 ?
C3 H3B 0.9700 ?
C4 C20 1.530(3) ?
C4 C14 1.537(3) ?
C4 C5 1.579(3) ?
C5 N11 1.455(3) y
C5 C7 1.507(3) ?
C5 C13 1.554(3) ?
C6 N11 1.461(3) y
C6 H6A 0.9600 ?
C6 H6B 0.9600 ?
C6 H6C 0.9600 ?
C7 C12 1.381(3) ?
C7 C8 1.385(3) ?
C8 C9 1.384(4) ?
C8 H8 0.9300 ?
C9 C10 1.377(4) ?
C9 H9 0.9300 ?
C10 C11 1.380(4) ?
C10 H10 0.9300 ?
C11 C12 1.376(3) ?
C11 H11 0.9300 ?
C12 N12 1.407(3) ?
C13 O11 1.227(3) ?
C13 N12 1.352(3) ?
C14 O12 1.212(3) ?
C14 C15 1.517(3) ?
C15 C16 1.534(4) ?
C15 H15B 0.96(2) ?
C15 H15A 1.00(2) ?
C16 C17 1.519(4) ?
C16 H16A 0.9700 ?
C16 H16B 0.9700 ?
C17 C18 1.532(4) ?
C17 H17A 0.9700 ?
C17 H17B 0.9700 ?
C18 C19 1.527(4) ?
C18 H18A 0.9700 ?
C18 H18B 0.9700 ?
C19 C20 1.525(3) ?
C19 H19A 0.9700 ?
C19 H19B 0.9700 ?
C20 H20A 0.97(2) ?
C20 H20B 0.98(2) ?
C22 N21 1.454(3) y
C22 C23 1.520(4) ?
C22 H22A 0.9700 ?
C22 H22B 0.9700 ?
C23 C24 1.538(3) ?
C23 H23A 0.9700 ?
C23 H23B 0.9700 ?
C24 C40 1.532(3) ?
C24 C34 1.538(3) ?
C24 C25 1.588(3) ?
C25 N21 1.453(3) y
C25 C27 1.510(3) ?
C25 C33 1.564(3) ?
C26 N21 1.451(3) y
C26 H26A 0.9600 ?
C26 H26B 0.9600 ?
C26 H26C 0.9600 ?
C27 C28 1.379(3) ?
C27 C32 1.386(3) ?
C28 C29 1.387(4) ?
C28 H28 0.9300 ?
C29 C30 1.377(4) ?
C29 H29 0.9300 ?
C30 C31 1.377(4) ?
C30 H30 0.9300 ?
C31 C32 1.371(3) ?
C31 H31 0.9300 ?
C32 N22 1.407(3) ?
C33 O21 1.218(3) ?
C33 N22 1.354(3) ?
C34 O22 1.212(3) ?
C34 C35 1.515(3) ?
C35 C36 1.530(4) ?
C35 H35B 0.95(2) ?
C35 H35A 1.01(3) ?
C36 C37 1.517(4) ?
C36 H36A 0.9700 ?
C36 H36B 0.9700 ?
C37 C38 1.521(4) ?
C37 H37A 0.9700 ?
C37 H37B 0.9700 ?
C38 C39 1.527(4) ?
C38 H38A 0.9700 ?
C38 H38B 0.9700 ?
C39 C40 1.526(4) ?
C39 H39A 0.9700 ?
C39 H39B 0.9700 ?
C40 H40A 0.99(2) ?
C40 H40B 0.97(2) ?
N12 H12 0.8600 ?
N22 H22 0.8600 ?

loop_
_geom_hbond_atom_site_label_D
_geom_hbond_atom_site_label_H
_geom_hbond_atom_site_label_A
_geom_hbond_site_symmetry_A
_geom_hbond_distance_DH
_geom_hbond_distance_HA
_geom_hbond_distance_DA
_geom_hbond_angle_DHA
C11 H11 O11 4_576 0.93 2.60 3.320(3) 134.9
N12 H12 O21 4_576 0.86 2.29 3.041(3) 145.3
C29 H29 O22 4_566 0.93 2.58 3.499(3) 169.9
N22 H22 O11 . 0.86 2.28 2.829(3) 122.2

loop_
_geom_torsion_atom_site_label_1
_geom_torsion_atom_site_label_2
_geom_torsion_atom_site_label_3
_geom_torsion_atom_site_label_4
_geom_torsion
N11 C2 C3 C4 4.7(3)
C2 C3 C4 C20 -148.2(2)
C2 C3 C4 C14 86.4(2)
C2 C3 C4 C5 -26.8(2)
C20 C4 C5 N11 160.48(19)
C14 C4 C5 N11 -75.4(2)
C3 C4 C5 N11 39.4(2)
C20 C4 C5 C7 -75.4(3)
C14 C4 C5 C7 48.7(3)
C3 C4 C5 C7 163.5(2)
C20 C4 C5 C13 39.6(3)
C14 C4 C5 C13 163.75(19)
C3 C4 C5 C13 -81.5(2)
N11 C5 C7 C12 -126.3(2)
C13 C5 C7 C12 -4.3(2)
C4 C5 C7 C12 115.0(2)
N11 C5 C7 C8 46.9(3)
C13 C5 C7 C8 169.0(2)
C4 C5 C7 C8 -71.8(3)
C12 C7 C8 C9 -3.3(4)
C5 C7 C8 C9 -175.9(2)
C7 C8 C9 C10 0.8(4)
C8 C9 C10 C11 1.7(5)
C9 C10 C11 C12 -1.6(5)
C10 C11 C12 C7 -1.0(4)
C10 C11 C12 N12 174.6(3)
C8 C7 C12 C11 3.5(4)
C5 C7 C12 C11 177.5(2)
C8 C7 C12 N12 -172.9(2)
C5 C7 C12 N12 1.2(3)
N11 C5 C13 O11 -52.2(3)
C7 C5 C13 O11 -173.1(2)
C4 C5 C13 O11 60.8(3)
N11 C5 C13 N12 126.9(2)
C7 C5 C13 N12 6.0(2)
C4 C5 C13 N12 -120.0(2)
C20 C4 C14 O12 -145.1(2)
C3 C4 C14 O12 -18.8(3)
C5 C4 C14 O12 89.6(2)
C20 C4 C14 C15 33.8(3)
C3 C4 C14 C15 160.1(2)
C5 C4 C14 C15 -91.4(3)
O12 C14 C15 C16 72.0(3)
C4 C14 C15 C16 -106.9(3)
C14 C15 C16 C17 70.7(3)
C15 C16 C17 C18 -61.4(3)
C16 C17 C18 C19 100.0(3)
C17 C18 C19 C20 -58.2(3)
C18 C19 C20 C4 -55.2(3)
C14 C4 C20 C19 71.7(3)
C3 C4 C20 C19 -52.7(3)
C5 C4 C20 C19 -166.4(2)
N21 C22 C23 C24 -2.4(3)
C22 C23 C24 C40 146.2(2)
C22 C23 C24 C34 -89.2(3)
C22 C23 C24 C25 24.0(3)
C40 C24 C25 N21 -158.1(2)
C23 C24 C25 N21 -36.9(2)
C34 C24 C25 N21 78.9(2)
C40 C24 C25 C27 78.8(3)
C23 C24 C25 C27 -160.0(2)
C34 C24 C25 C27 -44.2(3)
C40 C24 C25 C33 -36.0(3)
C23 C24 C25 C33 85.2(2)
C34 C24 C25 C33 -159.00(19)
N21 C25 C27 C28 -44.5(3)
C33 C25 C27 C28 -167.3(2)
C24 C25 C27 C28 73.1(3)
N21 C25 C27 C32 129.1(2)
C33 C25 C27 C32 6.3(2)
C24 C25 C27 C32 -113.3(2)
C32 C27 C28 C29 3.9(4)
C25 C27 C28 C29 177.0(2)
C27 C28 C29 C30 -1.3(4)
C28 C29 C30 C31 -1.4(4)
C29 C30 C31 C32 1.4(4)
C30 C31 C32 C27 1.4(4)
C30 C31 C32 N22 -174.6(2)
C28 C27 C32 C31 -4.0(4)
C25 C27 C32 C31 -178.5(2)
C28 C27 C32 N22 172.6(2)
C25 C27 C32 N22 -1.9(3)
N21 C25 C33 O21 50.1(3)
C27 C25 C33 O21 170.9(3)
C24 C25 C33 O21 -63.7(3)
N21 C25 C33 N22 -129.6(2)
C27 C25 C33 N22 -8.7(2)
C24 C25 C33 N22 116.7(2)
C40 C24 C34 O22 143.7(2)
C23 C24 C34 O22 18.1(3)
C25 C24 C34 O22 -91.4(3)
C40 C24 C34 C35 -35.1(3)
C23 C24 C34 C35 -160.7(2)
C25 C24 C34 C35 89.8(2)
O22 C34 C35 C36 -70.1(3)
C24 C34 C35 C36 108.7(3)
C34 C35 C36 C37 -70.7(3)
C35 C36 C37 C38 61.4(3)
C36 C37 C38 C39 -99.4(3)
C37 C38 C39 C40 56.9(3)
C38 C39 C40 C24 56.3(3)
C23 C24 C40 C39 53.5(3)
C34 C24 C40 C39 -70.9(3)
C25 C24 C40 C39 168.2(2)
C7 C5 N11 C6 60.5(3)
C13 C5 N11 C6 -53.9(3)
C4 C5 N11 C6 -171.2(2)
C7 C5 N11 C2 -167.54(19)
C13 C5 N11 C2 78.1(2)
C4 C5 N11 C2 -39.2(2)
C3 C2 N11 C5 22.2(3)
C3 C2 N11 C6 155.2(2)
O11 C13 N12 C12 173.3(2)
C5 C13 N12 C12 -5.8(3)
C11 C12 N12 C13 -173.0(2)
C7 C12 N12 C13 3.1(3)
C27 C25 N21 C26 -61.7(3)
C33 C25 N21 C26 52.8(3)
C24 C25 N21 C26 171.2(2)
C27 C25 N21 C22 165.2(2)
C33 C25 N21 C22 -80.4(3)
C24 C25 N21 C22 38.1(3)
C23 C22 N21 C26 -157.5(2)
C23 C22 N21 C25 -23.2(3)
O21 C33 N22 C32 -171.2(2)
C25 C33 N22 C32 8.4(3)
C31 C32 N22 C33 172.0(2)
C27 C32 N22 C33 -4.4(3)
